data_1543918
loop_
_publ_author_name
'Woodall, Christopher H.'
'Christensen, Jeppe'
'Skelton, Jonathan M.'
'Hatcher, Lauren E.'
'Parlett, Andrew'
'Raithby, Paul R.'
'Walsh, Aron'
'Parker, Stephen C.'
'Beavers, Christine M.'
'Teat, Simon J.'
'Intissar, Mourad'
'Reber, Christian'
'Allan, David R.'

_publ_section_title
;
 Observation of a re-entrant phase transition in the molecular complex
 tris(\m~2~-3,5-diisopropyl-1,2,4-triazolato-\k^2^<i>N</i>^1^:<i>N</i>^2^)trigold(I)
 under high pressure
;
_journal_coeditor_code ED5009SUP1
_journal_issue 5
_journal_name_full IUCrJ
_journal_page_first
;
;
_journal_paper_doi 10.1107/S2052252516013129
_journal_volume 3
_journal_year 2016
_chemical_formula_moiety 'C24 H42 Au3 N9'
_chemical_formula_sum 'C24 H42 Au3 N9'
_chemical_formula_weight 1047.57
_chemical_name_systematic
;
tris(3,5-diisopropyl-1,2,4-triazolato-N,N)-tri-gold(I)
;
_space_group_IT_number 15
_space_group_name_Hall '-C 2yc'
_space_group_name_H-M_alt 'C 1 2/c 1'
_symmetry_cell_setting monoclinic
_symmetry_Int_Tables_number 15
_symmetry_space_group_name_Hall '-C 2yc'
_symmetry_space_group_name_H-M 'C 1 2/c 1'
_atom_sites_solution_hydrogens geom
_atom_sites_solution_primary direct
_atom_sites_solution_secondary difmap
_audit_creation_method SHELXL-97
_cell_angle_alpha 90.00
_cell_angle_beta 97.313(3)
_cell_angle_gamma 90.00
_cell_formula_units_Z 8
_cell_length_a 25.058(5)
_cell_length_b 14.038(3)
_cell_length_c 18.102(4)
_cell_measurement_reflns_used 8157
_cell_measurement_temperature 296(2)
_cell_measurement_theta_max 24.26
_cell_measurement_theta_min 2.79
_cell_volume 6316(2)
_diffrn_ambient_temperature 296(2)
_diffrn_measured_fraction_theta_full 0.997
_diffrn_measured_fraction_theta_max 0.997
_diffrn_measurement_device_type 'Bruker APEX-II CCD'
_diffrn_measurement_method '\f and \w scans'
_diffrn_radiation_monochromator synchrotron
_diffrn_radiation_type synchrotron
_diffrn_radiation_wavelength 0.6701
_diffrn_reflns_av_R_equivalents 0.0668
_diffrn_reflns_av_sigmaI/netI 0.0770
_diffrn_reflns_limit_h_max 35
_diffrn_reflns_limit_h_min -35
_diffrn_reflns_limit_k_max 19
_diffrn_reflns_limit_k_min -20
_diffrn_reflns_limit_l_max 25
_diffrn_reflns_limit_l_min -25
_diffrn_reflns_number 42239
_diffrn_reflns_theta_full 28.60
_diffrn_reflns_theta_max 28.60
_diffrn_reflns_theta_min 2.79
_diffrn_standards_number 0
_exptl_absorpt_coefficient_mu 11.555
_exptl_absorpt_correction_T_max 1.0000
_exptl_absorpt_correction_T_min 0.7933
_exptl_absorpt_correction_type multi-scan
_exptl_absorpt_process_details
;
SADABS
;
_exptl_crystal_colour colourless
_exptl_crystal_density_diffrn 2.203
_exptl_crystal_density_method 'not measured'
_exptl_crystal_description Block
_exptl_crystal_F_000 3888
_exptl_crystal_size_max 0.45
_exptl_crystal_size_mid 0.36
_exptl_crystal_size_min 0.31
_refine_diff_density_max 0.982
_refine_diff_density_min -1.014
_refine_diff_density_rms 0.181
_refine_ls_extinction_method none
_refine_ls_goodness_of_fit_ref 1.049
_refine_ls_hydrogen_treatment constr
_refine_ls_matrix_type full
_refine_ls_number_parameters 360
_refine_ls_number_reflns 9621
_refine_ls_number_restraints 0
_refine_ls_restrained_S_all 1.049
_refine_ls_R_factor_all 0.0577
_refine_ls_R_factor_gt 0.0392
_refine_ls_shift/su_max 0.002
_refine_ls_shift/su_mean 0.000
_refine_ls_structure_factor_coef Fsqd
_refine_ls_weighting_details 'calc w=1/[\s^2^(Fo^2^)+(0.0363P)^2^+2.6605P] where P=(Fo^2^+2Fc^2^)/3'
_refine_ls_weighting_scheme calc
_refine_ls_wR_factor_gt 0.1088
_refine_ls_wR_factor_ref 0.1215
_reflns_number_gt 7063
_reflns_number_total 9621
_reflns_threshold_expression >2sigma(I)
_cod_data_source_file ed5009.cif
_cod_data_source_block 0.00GPa_296K_Au3triazole-FORM-I
_cod_original_sg_symbol_H-M 'C 2/c'
_cod_database_code 1543918

loop_
_space_group_symop_id
_space_group_symop_operation_xyz
1 'x, y, z'
2 '-x, y, -z+1/2'
3 'x+1/2, y+1/2, z'
4 '-x+1/2, y+1/2, -z+1/2'
5 '-x, -y, -z'
6 'x, -y, z-1/2'
7 '-x+1/2, -y+1/2, -z'
8 'x+1/2, -y+1/2, z-1/2'

loop_
_atom_site_label
_atom_site_type_symbol
_atom_site_fract_x
_atom_site_fract_y
_atom_site_fract_z
_atom_site_U_iso_or_equiv
_atom_site_adp_type
_atom_site_occupancy
_atom_site_symmetry_multiplicity
_atom_site_calc_flag
_atom_site_refinement_flags
_atom_site_disorder_assembly
_atom_site_disorder_group
C1 C -0.0832(3) 0.5354(5) 0.1404(5) 0.0683(19) Uani 1 1 d . . .
C2 C 0.0002(3) 0.5031(4) 0.1402(5) 0.0626(17) Uani 1 1 d . . .
C3 C 0.1546(3) 0.8146(5) 0.1403(5) 0.0653(18) Uani 1 1 d . . .
C4 C 0.1272(3) 0.9587(5) 0.1417(4) 0.0578(15) Uani 1 1 d . . .
C5 C -0.0990(3) 1.0402(4) 0.1423(4) 0.0607(16) Uani 1 1 d . . .
C6 C -0.1551(3) 0.9279(5) 0.1484(4) 0.0597(16) Uani 1 1 d . . .
C12 C 0.0518(4) 0.4512(5) 0.1334(5) 0.075(2) Uani 1 1 d . A .
H12 H 0.0820 0.4905 0.1557 0.090 Uiso 1 1 calc R . .
C13 C 0.1888(4) 0.7285(6) 0.1339(6) 0.085(3) Uani 1 1 d . . .
H13 H 0.1714 0.6754 0.1567 0.101 Uiso 1 1 calc R . .
C14 C 0.1225(3) 1.0642(5) 0.1332(5) 0.0653(18) Uani 1 1 d . . .
H14 H 0.0949 1.0860 0.1631 0.078 Uiso 1 1 calc R . .
C15 C -0.0741(4) 1.1355(5) 0.1304(5) 0.075(2) Uani 1 1 d . . .
H15 H -0.0382 1.1333 0.1589 0.090 Uiso 1 1 calc R . .
C16 C -0.2060(3) 0.8709(6) 0.1466(5) 0.077(2) Uani 1 1 d . . .
H16 H -0.1985 0.8174 0.1812 0.092 Uiso 1 1 calc R . .
C21 C -0.1673(7) 0.530(3) 0.0628(14) 0.176(17) Uani 0.66(3) 1 d P A 1
H21A H -0.1505 0.5757 0.0340 0.264 Uiso 0.66(3) 1 calc PR A 1
H21B H -0.2048 0.5446 0.0611 0.264 Uiso 0.66(3) 1 calc PR A 1
H21C H -0.1634 0.4673 0.0427 0.264 Uiso 0.66(3) 1 calc PR A 1
C22 C 0.0582(8) 0.4335(16) 0.0546(9) 0.213(12) Uani 1 1 d . . .
H22A H 0.0896 0.3951 0.0520 0.320 Uiso 1 1 calc R A .
H22B H 0.0620 0.4931 0.0299 0.320 Uiso 1 1 calc R . .
H22C H 0.0270 0.4006 0.0308 0.320 Uiso 1 1 calc R . .
C23 C 0.1892(10) 0.7044(17) 0.0555(11) 0.275(17) Uani 1 1 d . . .
H23A H 0.1528 0.6991 0.0316 0.413 Uiso 1 1 calc R . .
H23B H 0.2075 0.6449 0.0517 0.413 Uiso 1 1 calc R . .
H23C H 0.2075 0.7535 0.0317 0.413 Uiso 1 1 calc R . .
C24 C 0.1050(6) 1.0926(7) 0.0537(6) 0.116(4) Uani 1 1 d . . .
H24A H 0.1309 1.0705 0.0229 0.174 Uiso 1 1 calc R . .
H24B H 0.1022 1.1607 0.0504 0.174 Uiso 1 1 calc R . .
H24C H 0.0705 1.0646 0.0371 0.174 Uiso 1 1 calc R . .
C25 C -0.0651(7) 1.1493(8) 0.0516(7) 0.131(5) Uani 1 1 d . . .
H25A H -0.0445 1.0969 0.0362 0.197 Uiso 1 1 calc R . .
H25B H -0.0458 1.2076 0.0471 0.197 Uiso 1 1 calc R . .
H25C H -0.0992 1.1523 0.0207 0.197 Uiso 1 1 calc R . .
C26 C -0.2230(5) 0.8295(10) 0.0698(8) 0.134(5) Uani 1 1 d . . .
H26A H -0.2375 0.8792 0.0367 0.201 Uiso 1 1 calc R . .
H26B H -0.2499 0.7814 0.0729 0.201 Uiso 1 1 calc R . .
H26C H -0.1923 0.8017 0.0512 0.201 Uiso 1 1 calc R . .
C31 C -0.1611(13) 0.454(4) 0.184(3) 0.27(3) Uani 0.66(3) 1 d P A 1
H31A H -0.1375 0.4501 0.2296 0.401 Uiso 0.66(3) 1 calc PR A 1
H31B H -0.1605 0.3951 0.1571 0.401 Uiso 0.66(3) 1 calc PR A 1
H31C H -0.1970 0.4673 0.1937 0.401 Uiso 0.66(3) 1 calc PR A 1
C32 C 0.0535(6) 0.3577(8) 0.1738(8) 0.137(6) Uani 1 1 d . . .
H32A H 0.0489 0.3684 0.2250 0.206 Uiso 1 1 calc R A .
H32B H 0.0875 0.3274 0.1712 0.206 Uiso 1 1 calc R . .
H32C H 0.0250 0.3174 0.1511 0.206 Uiso 1 1 calc R . .
C33 C 0.2423(7) 0.7347(12) 0.1708(12) 0.197(11) Uani 1 1 d . . .
H33A H 0.2642 0.6869 0.1514 0.296 Uiso 1 1 calc R . .
H33B H 0.2421 0.7248 0.2232 0.296 Uiso 1 1 calc R . .
H33C H 0.2567 0.7967 0.1625 0.296 Uiso 1 1 calc R . .
C34 C 0.1758(4) 1.1129(7) 0.1637(7) 0.105(3) Uani 1 1 d . . .
H34A H 0.1876 1.0897 0.2129 0.157 Uiso 1 1 calc R . .
H34B H 0.1704 1.1806 0.1655 0.157 Uiso 1 1 calc R . .
H34C H 0.2025 1.0990 0.1317 0.157 Uiso 1 1 calc R . .
C35 C -0.1019(8) 1.2133(8) 0.1626(11) 0.169(8) Uani 1 1 d . . .
H35A H -0.1372 1.2204 0.1357 0.253 Uiso 1 1 calc R . .
H35B H -0.0820 1.2713 0.1594 0.253 Uiso 1 1 calc R . .
H35C H -0.1048 1.1995 0.2139 0.253 Uiso 1 1 calc R . .
C36 C -0.2504(4) 0.9282(8) 0.1727(8) 0.114(4) Uani 1 1 d . . .
H36A H -0.2402 0.9473 0.2234 0.171 Uiso 1 1 calc R . .
H36B H -0.2825 0.8904 0.1693 0.171 Uiso 1 1 calc R . .
H36C H -0.2570 0.9838 0.1419 0.171 Uiso 1 1 calc R . .
N1 N -0.0560(2) 0.6178(4) 0.1526(3) 0.0577(13) Uani 1 1 d . A .
N2 N -0.0024(2) 0.5969(4) 0.1523(3) 0.0562(13) Uani 1 1 d . A .
N3 N 0.1031(2) 0.8105(4) 0.1510(3) 0.0594(13) Uani 1 1 d . A .
N4 N 0.0861(2) 0.9044(4) 0.1525(3) 0.0540(12) Uani 1 1 d . . .
N5 N -0.0706(2) 0.9607(4) 0.1523(3) 0.0573(13) Uani 1 1 d . . .
N6 N -0.1064(2) 0.8885(4) 0.1572(3) 0.0542(12) Uani 1 1 d . A .
N7 N -0.0492(3) 0.4627(4) 0.1343(4) 0.0682(16) Uani 1 1 d . A .
N8 N 0.1713(3) 0.9061(4) 0.1336(4) 0.0671(15) Uani 1 1 d . . .
N9 N -0.1517(3) 1.0229(4) 0.1389(4) 0.0653(15) Uani 1 1 d . . .
Au1 Au -0.080695(11) 0.752929(16) 0.158837(16) 0.05585(9) Uani 1 1 d . . .
Au2 Au 0.051259(11) 0.702993(16) 0.155227(15) 0.05616(9) Uani 1 1 d . . .
Au3 Au 0.007909(10) 0.932059(17) 0.155874(14) 0.05345(8) Uani 1 1 d . A .
C31B C -0.1644(14) 0.549(3) 0.2009(16) 0.097(12) Uani 0.34(3) 1 d P A 2
H31D H -0.1390 0.5823 0.2357 0.145 Uiso 0.34(3) 1 calc PR A 2
H31E H -0.1733 0.4892 0.2223 0.145 Uiso 0.34(3) 1 calc PR A 2
H31F H -0.1964 0.5865 0.1899 0.145 Uiso 0.34(3) 1 calc PR A 2
C21B C -0.168(3) 0.462(3) 0.084(4) 0.20(4) Uani 0.34(3) 1 d P A 2
H21D H -0.1465 0.4527 0.0442 0.303 Uiso 0.34(3) 1 calc PR A 2
H21E H -0.2033 0.4840 0.0630 0.303 Uiso 0.34(3) 1 calc PR A 2
H21F H -0.1720 0.4020 0.1086 0.303 Uiso 0.34(3) 1 calc PR A 2
C11B C -0.1427(4) 0.5324(8) 0.1374(6) 0.11(2) Uani 0.34(3) 1 d P A 2
H11B H -0.1524 0.5916 0.1103 0.132 Uiso 0.34(3) 1 calc PR A 2
C11 C -0.1427(4) 0.5324(8) 0.1374(6) 0.081(5) Uani 0.66(3) 1 d P A 1
H11 H -0.1536 0.5924 0.1588 0.097 Uiso 0.66(3) 1 calc PR A 1

loop_
_atom_site_aniso_label
_atom_site_aniso_U_11
_atom_site_aniso_U_22
_atom_site_aniso_U_33
_atom_site_aniso_U_23
_atom_site_aniso_U_13
_atom_site_aniso_U_12
C1 0.069(5) 0.054(3) 0.086(5) 0.004(3) 0.023(4) -0.015(3)
C2 0.070(4) 0.041(3) 0.079(5) 0.003(3) 0.017(4) 0.001(3)
C3 0.051(4) 0.058(3) 0.086(5) 0.003(3) 0.006(3) -0.002(3)
C4 0.055(4) 0.062(3) 0.058(4) 0.002(3) 0.012(3) -0.008(3)
C5 0.065(4) 0.048(3) 0.069(4) -0.005(3) 0.010(3) 0.000(3)
C6 0.052(4) 0.056(3) 0.073(4) -0.012(3) 0.012(3) 0.005(3)
C12 0.076(5) 0.052(3) 0.097(6) 0.003(4) 0.013(4) 0.010(3)
C13 0.075(6) 0.065(4) 0.115(8) 0.011(5) 0.016(5) 0.005(4)
C14 0.063(4) 0.057(3) 0.078(5) -0.001(3) 0.015(4) -0.010(3)
C15 0.081(5) 0.054(3) 0.088(6) 0.002(4) -0.001(4) -0.011(3)
C16 0.068(5) 0.073(4) 0.095(6) -0.006(4) 0.027(4) -0.011(4)
C21 0.056(10) 0.34(5) 0.127(18) 0.03(2) 0.005(11) -0.049(17)
C22 0.24(2) 0.29(2) 0.133(12) 0.093(15) 0.106(14) 0.18(2)
C23 0.34(3) 0.29(3) 0.167(17) -0.118(17) -0.071(18) 0.23(3)
C24 0.168(12) 0.065(5) 0.107(8) 0.019(5) -0.008(8) 0.003(6)
C25 0.200(15) 0.090(7) 0.108(8) 0.015(6) 0.033(9) -0.049(8)
C26 0.105(9) 0.159(11) 0.141(11) -0.067(9) 0.029(8) -0.049(9)
C31 0.12(2) 0.32(6) 0.37(6) 0.18(5) 0.05(3) -0.07(3)
C32 0.174(14) 0.098(7) 0.154(11) 0.048(8) 0.077(10) 0.069(8)
C33 0.132(13) 0.168(13) 0.27(2) -0.092(15) -0.071(15) 0.086(11)
C34 0.087(7) 0.077(5) 0.148(10) -0.003(6) 0.004(7) -0.035(5)
C35 0.228(19) 0.070(6) 0.228(19) -0.030(9) 0.105(15) -0.032(9)
C36 0.058(5) 0.116(8) 0.173(12) -0.020(8) 0.038(6) -0.007(5)
N1 0.057(3) 0.048(2) 0.071(3) 0.004(2) 0.019(3) -0.001(2)
N2 0.060(3) 0.043(2) 0.068(4) 0.005(2) 0.013(3) 0.000(2)
N3 0.056(3) 0.055(3) 0.069(4) 0.002(2) 0.012(3) 0.000(2)
N4 0.051(3) 0.053(2) 0.059(3) 0.002(2) 0.009(2) -0.007(2)
N5 0.052(3) 0.045(2) 0.073(4) -0.001(2) 0.003(3) -0.002(2)
N6 0.057(3) 0.049(2) 0.057(3) -0.006(2) 0.008(2) -0.004(2)
N7 0.067(4) 0.047(3) 0.094(5) 0.000(3) 0.022(3) -0.007(3)
N8 0.054(3) 0.064(3) 0.084(4) -0.001(3) 0.012(3) -0.006(3)
N9 0.067(4) 0.051(3) 0.079(4) -0.001(3) 0.010(3) 0.007(3)
Au1 0.05933(17) 0.04679(12) 0.06350(17) -0.00090(10) 0.01580(12) -0.00088(10)
Au2 0.05713(16) 0.04842(12) 0.06375(17) 0.00742(10) 0.01088(12) -0.00392(10)
Au3 0.05126(15) 0.05175(13) 0.05760(15) 0.00066(10) 0.00798(11) -0.00314(9)
C31B 0.11(2) 0.12(3) 0.063(16) 0.001(16) 0.045(16) -0.03(2)
C21B 0.33(9) 0.10(3) 0.21(6) -0.06(3) 0.16(6) -0.10(4)
C11B 0.09(2) 0.13(4) 0.13(4) -0.08(3) 0.07(3) -0.05(3)
C11 0.081(7) 0.081(10) 0.081(8) 0.000(12) 0.010(14) 0.000(13)

loop_
_atom_type_symbol
_atom_type_description
_atom_type_scat_dispersion_real
_atom_type_scat_dispersion_imag
_atom_type_scat_source
C C 0.0026 0.0014 'International Tables Vol C Tables 4.2.6.8 and 6.1.1.4'
H H 0.0000 0.0000 'International Tables Vol C Tables 4.2.6.8 and 6.1.1.4'
N N 0.0052 0.0029 'International Tables Vol C Tables 4.2.6.8 and 6.1.1.4'
Au Au -1.408 8.039 'International Tables Vol C Tables 4.2.6.8 and 6.1.1.4'

loop_
_geom_angle_atom_site_label_1
_geom_angle_atom_site_label_2
_geom_angle_atom_site_label_3
_geom_angle
N7 C1 N1 110.8(7)
N7 C1 C11B 128.2(7)
N1 C1 C11B 120.9(7)
N2 C2 N7 111.3(6)
N2 C2 C12 123.4(7)
N7 C2 C12 125.4(6)
N3 C3 N8 111.6(6)
N3 C3 C13 123.6(7)
N8 C3 C13 124.8(7)
N4 C4 N8 111.5(6)
N4 C4 C14 122.5(7)
N8 C4 C14 125.8(6)
N5 C5 N9 111.3(6)
N5 C5 C15 123.1(7)
N9 C5 C15 125.5(7)
N6 C6 N9 110.9(6)
N6 C6 C16 122.9(6)
N9 C6 C16 126.1(7)
C22 C12 C32 108.8(11)
C22 C12 C2 111.1(9)
C32 C12 C2 110.8(8)
C22 C12 H12 108.7
C32 C12 H12 108.7
C2 C12 H12 108.7
C33 C13 C23 110.4(15)
C33 C13 C3 115.4(9)
C23 C13 C3 109.7(10)
C33 C13 H13 107.0
C23 C13 H13 107.0
C3 C13 H13 107.0
C4 C14 C24 111.8(7)
C4 C14 C34 110.6(7)
C24 C14 C34 111.1(8)
C4 C14 H14 107.7
C24 C14 H14 107.7
C34 C14 H14 107.7
C35 C15 C25 115.2(10)
C35 C15 C5 112.5(9)
C25 C15 C5 111.7(7)
C35 C15 H15 105.5
C25 C15 H15 105.5
C5 C15 H15 105.5
C36 C16 C6 111.7(7)
C36 C16 C26 111.2(10)
C6 C16 C26 111.3(8)
C36 C16 H16 107.5
C6 C16 H16 107.5
C26 C16 H16 107.5
H21A C21 H21B 109.5
H21A C21 H21C 109.5
H21B C21 H21C 109.5
C12 C22 H22A 109.5
C12 C22 H22B 109.5
H22A C22 H22B 109.5
C12 C22 H22C 109.5
H22A C22 H22C 109.5
H22B C22 H22C 109.5
C13 C23 H23A 109.5
C13 C23 H23B 109.5
H23A C23 H23B 109.5
C13 C23 H23C 109.5
H23A C23 H23C 109.5
H23B C23 H23C 109.5
C14 C24 H24A 109.5
C14 C24 H24B 109.5
H24A C24 H24B 109.5
C14 C24 H24C 109.5
H24A C24 H24C 109.5
H24B C24 H24C 109.5
C15 C25 H25A 109.5
C15 C25 H25B 109.5
H25A C25 H25B 109.5
C15 C25 H25C 109.5
H25A C25 H25C 109.5
H25B C25 H25C 109.5
C16 C26 H26A 109.5
C16 C26 H26B 109.5
H26A C26 H26B 109.5
C16 C26 H26C 109.5
H26A C26 H26C 109.5
H26B C26 H26C 109.5
H31A C31 H31B 109.5
H31A C31 H31C 109.5
H31B C31 H31C 109.5
C12 C32 H32A 109.5
C12 C32 H32B 109.5
H32A C32 H32B 109.5
C12 C32 H32C 109.5
H32A C32 H32C 109.5
H32B C32 H32C 109.5
C13 C33 H33A 109.5
C13 C33 H33B 109.5
H33A C33 H33B 109.5
C13 C33 H33C 109.5
H33A C33 H33C 109.5
H33B C33 H33C 109.5
C14 C34 H34A 109.5
C14 C34 H34B 109.5
H34A C34 H34B 109.5
C14 C34 H34C 109.5
H34A C34 H34C 109.5
H34B C34 H34C 109.5
C15 C35 H35A 109.5
C15 C35 H35B 109.5
H35A C35 H35B 109.5
C15 C35 H35C 109.5
H35A C35 H35C 109.5
H35B C35 H35C 109.5
C16 C36 H36A 109.5
C16 C36 H36B 109.5
H36A C36 H36B 109.5
C16 C36 H36C 109.5
H36A C36 H36C 109.5
H36B C36 H36C 109.5
C1 N1 N2 106.8(6)
C1 N1 Au1 132.1(5)
N2 N1 Au1 120.7(4)
C2 N2 N1 106.1(5)
C2 N2 Au2 133.7(5)
N1 N2 Au2 119.6(4)
C3 N3 N4 105.6(5)
C3 N3 Au2 133.2(5)
N4 N3 Au2 120.9(4)
C4 N4 N3 107.4(6)
C4 N4 Au3 132.8(5)
N3 N4 Au3 119.3(4)
C5 N5 N6 106.9(6)
C5 N5 Au3 133.0(5)
N6 N5 Au3 120.1(4)
C6 N6 N5 106.5(5)
C6 N6 Au1 133.1(5)
N5 N6 Au1 119.5(4)
C1 N7 C2 104.9(5)
C4 N8 C3 104.0(6)
C5 N9 C6 104.5(6)
N1 Au1 N6 176.0(2)
N1 Au1 Au3 119.91(17)
N6 Au1 Au3 60.12(16)
N3 Au2 N2 176.2(2)
N5 Au3 N4 176.4(2)
N5 Au3 Au1 60.10(15)
N4 Au3 Au1 120.38(15)
C11B C31B H31D 109.5
C11B C31B H31E 109.5
H31D C31B H31E 109.5
C11B C31B H31F 109.5
H31D C31B H31F 109.5
H31E C31B H31F 109.5
C11B C21B H21D 109.5
C11B C21B H21E 109.5
H21D C21B H21E 109.5
C11B C21B H21F 109.5
H21D C21B H21F 109.5
H21E C21B H21F 109.5
C31B C11B C21B 119(3)
C31B C11B C1 118.4(17)
C21B C11B C1 113(3)
C31B C11B H11B 100.4
C21B C11B H11B 100.4
C1 C11B H11B 100.4

loop_
_geom_bond_atom_site_label_1
_geom_bond_atom_site_label_2
_geom_bond_distance
C1 N7 1.342(10)
C1 N1 1.346(9)
C1 C11B 1.486(12)
C2 N2 1.338(8)
C2 N7 1.355(10)
C2 C12 1.503(11)
C3 N3 1.331(9)
C3 N8 1.361(9)
C3 C13 1.495(11)
C4 N4 1.316(8)
C4 N8 1.351(10)
C4 C14 1.493(10)
C5 N5 1.324(9)
C5 N9 1.338(10)
C5 C15 1.503(10)
C6 N6 1.330(9)
C6 N9 1.348(8)
C6 C16 1.503(11)
C12 C22 1.477(17)
C12 C32 1.501(13)
C12 H12 0.9800
C13 C33 1.421(17)
C13 C23 1.46(2)
C13 H13 0.9800
C14 C24 1.505(13)
C14 C34 1.537(11)
C14 H14 0.9800
C15 C35 1.455(16)
C15 C25 1.485(15)
C15 H15 0.9800
C16 C36 1.498(13)
C16 C26 1.517(14)
C16 H16 0.9800
C21 H21A 0.9600
C21 H21B 0.9600
C21 H21C 0.9600
C22 H22A 0.9600
C22 H22B 0.9600
C22 H22C 0.9600
C23 H23A 0.9600
C23 H23B 0.9600
C23 H23C 0.9600
C24 H24A 0.9600
C24 H24B 0.9600
C24 H24C 0.9600
C25 H25A 0.9600
C25 H25B 0.9600
C25 H25C 0.9600
C26 H26A 0.9600
C26 H26B 0.9600
C26 H26C 0.9600
C31 H31A 0.9600
C31 H31B 0.9600
C31 H31C 0.9600
C32 H32A 0.9600
C32 H32B 0.9600
C32 H32C 0.9600
C33 H33A 0.9600
C33 H33B 0.9600
C33 H33C 0.9600
C34 H34A 0.9600
C34 H34B 0.9600
C34 H34C 0.9600
C35 H35A 0.9600
C35 H35B 0.9600
C35 H35C 0.9600
C36 H36A 0.9600
C36 H36B 0.9600
C36 H36C 0.9600
N1 N2 1.377(8)
N1 Au1 2.002(5)
N2 Au2 2.001(5)
N3 N4 1.387(7)
N3 Au2 1.999(6)
N4 Au3 2.005(6)
N5 N6 1.363(8)
N5 Au3 2.002(6)
N6 Au1 2.008(5)
Au1 Au3 3.3594(6)
C31B C11B 1.35(3)
C31B H31D 0.9600
C31B H31E 0.9600
C31B H31F 0.9600
C21B C11B 1.48(5)
C21B H21D 0.9600
C21B H21E 0.9600
C21B H21F 0.9600
C11B H11B 0.9800
